data_7200771
loop_
_publ_author_name
'Thu\'ery, Pierre'

_publ_section_title
;
 Uranyl--organic bilayer assemblies with flexible aromatic di-, tri-
 and tetracarboxylic acids
;
_journal_issue 6
_journal_name_full CrystEngComm
_journal_page_first 1081
_journal_paper_doi 10.1039/b821895a
_journal_volume 11
_journal_year 2009
_chemical_formula_sum 'C24 H38 O28 U3'
_chemical_formula_weight 1488.63
_space_group_IT_number 15
_symmetry_cell_setting monoclinic
_symmetry_space_group_name_Hall '-C 2yc'
_symmetry_space_group_name_H-M 'C 1 2/c 1'
_atom_sites_solution_hydrogens geom
_atom_sites_solution_primary direct
_atom_sites_solution_secondary difmap
_audit_creation_method SHELXL-97
_cell_angle_alpha 90.00
_cell_angle_beta 115.938(4)
_cell_angle_gamma 90.00
_cell_formula_units_Z 4
_cell_length_a 17.1976(13)
_cell_length_b 14.4008(10)
_cell_length_c 17.4440(10)
_cell_measurement_reflns_used 58543
_cell_measurement_temperature 100(2)
_cell_measurement_theta_max 25.68
_cell_measurement_theta_min 2.63
_cell_volume 3885.0(5)
_computing_cell_refinement 'HKL2000 (Otwinowski & Minor, 1997)'
_computing_data_collection 'COLLECT (Nonius, 1998)'
_computing_data_reduction 'HKL2000 (Otwinowski & Minor, 1997)'
_computing_molecular_graphics 'SHELXTL (Sheldrick, 1999)'
_computing_publication_material 'SHELXTL (Sheldrick, 1999); PLATON (Spek, 2003)'
_computing_structure_refinement 'SHELXL-97 (Sheldrick, 1997)'
_computing_structure_solution 'SHELXS-97 (Sheldrick, 1997)'
_diffrn_ambient_temperature 100(2)
_diffrn_measured_fraction_theta_full 0.999
_diffrn_measured_fraction_theta_max 0.999
_diffrn_measurement_device_type 'Nonius Kappa-CCD area-detector diffractometer'
_diffrn_measurement_method 'two \f and four \w scans with 2\% steps (409 frames)'
_diffrn_radiation_monochromator graphite
_diffrn_radiation_source 'fine-focus sealed tube'
_diffrn_radiation_type MoK\a
_diffrn_radiation_wavelength 0.71073
_diffrn_reflns_av_R_equivalents 0.0399
_diffrn_reflns_av_sigmaI/netI 0.0492
_diffrn_reflns_limit_h_max 20
_diffrn_reflns_limit_h_min -20
_diffrn_reflns_limit_k_max 17
_diffrn_reflns_limit_k_min -17
_diffrn_reflns_limit_l_max 21
_diffrn_reflns_limit_l_min -21
_diffrn_reflns_number 58543
_diffrn_reflns_theta_full 25.68
_diffrn_reflns_theta_max 25.68
_diffrn_reflns_theta_min 2.63
_diffrn_standards_decay_% 0
_diffrn_standards_interval_time 0
_diffrn_standards_number 0
_exptl_absorpt_coefficient_mu 12.572
_exptl_absorpt_correction_T_max 0.686
_exptl_absorpt_correction_T_min 0.378
_exptl_absorpt_correction_type multi-scan
_exptl_absorpt_process_details 'SCALEPACK (Otwinowski & Minor, 1997)'
_exptl_crystal_colour 'translucent light yellow'
_exptl_crystal_density_diffrn 2.545
_exptl_crystal_density_method 'not measured'
_exptl_crystal_description platelet
_exptl_crystal_F_000 2728
_exptl_crystal_size_max 0.08
_exptl_crystal_size_mid 0.08
_exptl_crystal_size_min 0.03
_refine_diff_density_max 0.825
_refine_diff_density_min -1.904
_refine_diff_density_rms 0.196
_refine_ls_extinction_method none
_refine_ls_goodness_of_fit_ref 0.990
_refine_ls_hydrogen_treatment constr
_refine_ls_matrix_type full
_refine_ls_number_parameters 250
_refine_ls_number_reflns 3684
_refine_ls_number_restraints 0
_refine_ls_restrained_S_all 0.990
_refine_ls_R_factor_all 0.0409
_refine_ls_R_factor_gt 0.0296
_refine_ls_shift/su_max 0.001
_refine_ls_shift/su_mean 0.000
_refine_ls_structure_factor_coef Fsqd
_refine_ls_weighting_details 'calc w=1/[\s^2^(Fo^2^)+(0.0358P)^2^] where P=(Fo^2^+2Fc^2^)/3'
_refine_ls_weighting_scheme calc
_refine_ls_wR_factor_gt 0.0646
_refine_ls_wR_factor_ref 0.0674
_reflns_number_gt 3092
_reflns_number_total 3684
_reflns_threshold_expression >2sigma(I)
_cod_data_source_file b821895a.txt
_cod_data_source_block 2
_cod_original_sg_symbol_H-M 'C 2/c'
_cod_database_code 7200771

loop_
_symmetry_equiv_pos_as_xyz
'x, y, z'
'-x, y, -z+1/2'
'x+1/2, y+1/2, z'
'-x+1/2, y+1/2, -z+1/2'
'-x, -y, -z'
'x, -y, z-1/2'
'-x+1/2, -y+1/2, -z'
'x+1/2, -y+1/2, z-1/2'

loop_
_atom_site_label
_atom_site_type_symbol
_atom_site_fract_x
_atom_site_fract_y
_atom_site_fract_z
_atom_site_U_iso_or_equiv
_atom_site_adp_type
_atom_site_occupancy
_atom_site_symmetry_multiplicity
_atom_site_calc_flag
_atom_site_refinement_flags
_atom_site_disorder_assembly
_atom_site_disorder_group
U1 U 0.088340(15) 0.240265(15) 0.107740(14) 0.01959(8) Uani 1 1 d . . .
U2 U 0.0000 0.17350(2) 0.7500 0.02173(10) Uani 1 2 d S . .
O1 O 0.0068(3) 0.2954(3) 0.1273(3) 0.0244(9) Uani 1 1 d . . .
O2 O 0.1668(3) 0.1842(3) 0.0865(3) 0.0250(10) Uani 1 1 d . . .
O3 O 0.1551(3) 0.1721(3) 0.2514(3) 0.0252(10) Uani 1 1 d . . .
O4 O 0.1934(3) 0.3136(3) 0.2368(2) 0.0250(10) Uani 1 1 d . . .
O5 O 0.3634(3) -0.1068(3) 0.4186(2) 0.0242(10) Uani 1 1 d . . .
O6 O 0.4660(3) -0.1735(3) 0.5288(2) 0.0221(9) Uani 1 1 d . . .
O7 O 0.0280(3) 0.1489(3) 0.5102(2) 0.0227(9) Uani 1 1 d . . .
O8 O -0.0207(3) 0.0927(3) 0.3809(2) 0.0217(9) Uani 1 1 d . . .
O9 O 0.0896(3) 0.1737(3) 0.8500(3) 0.0264(10) Uani 1 1 d . . .
O10 O 0.0000 0.0030(4) 0.7500 0.0265(15) Uani 1 2 d S . .
H10 H -0.0115 -0.0416 0.7865 0.032 Uiso 1 1 d R . .
O11 O 0.0861(3) 0.1150(3) 0.6832(2) 0.0246(10) Uani 1 1 d . . .
H11A H 0.0722 0.1236 0.6320 0.030 Uiso 1 1 d R . .
H11B H 0.1344 0.0762 0.7053 0.030 Uiso 1 1 d R . .
O12 O 0.0484(3) 0.3045(3) 0.6992(3) 0.0293(11) Uani 1 1 d . . .
H12A H 0.0342 0.3184 0.6472 0.035 Uiso 1 1 d R . .
H12B H 0.0707 0.3649 0.7271 0.035 Uiso 1 1 d R . .
O13 O 0.0000 0.4196(4) 0.2500 0.0346(16) Uani 1 2 d S . .
H13 H 0.0019 0.3809 0.2092 0.041 Uiso 1 1 d R . .
O14 O 0.2244(3) 0.0095(3) 0.7729(3) 0.0277(10) Uani 1 1 d . . .
H14A H 0.2058 -0.0401 0.7904 0.033 Uiso 1 1 d R . .
H14B H 0.2528 0.0437 0.8111 0.033 Uiso 1 1 d R . .
O15 O 0.1360(3) 0.4563(3) 0.7682(3) 0.0322(11) Uani 1 1 d . . .
H15A H 0.1066 0.5091 0.7669 0.039 Uiso 1 1 d R . .
H15B H 0.1892 0.4706 0.7674 0.039 Uiso 1 1 d R . .
C1 C 0.2569(4) 0.1647(4) 0.4274(4) 0.0198(13) Uani 1 1 d . . .
C2 C 0.3326(4) 0.1143(4) 0.4678(4) 0.0216(13) Uani 1 1 d . . .
H2 H 0.3826 0.1346 0.4648 0.026 Uiso 1 1 calc R . .
C3 C 0.3353(4) 0.0339(4) 0.5128(4) 0.0212(13) Uani 1 1 d . . .
C4 C 0.2600(4) 0.0050(4) 0.5189(4) 0.0231(14) Uani 1 1 d . . .
H4 H 0.2611 -0.0480 0.5498 0.028 Uiso 1 1 calc R . .
C5 C 0.1845(4) 0.0557(4) 0.4789(4) 0.0207(13) Uani 1 1 d . . .
C6 C 0.1824(4) 0.1352(4) 0.4337(4) 0.0207(13) Uani 1 1 d . . .
H6 H 0.1315 0.1692 0.4075 0.025 Uiso 1 1 calc R . .
C7 C 0.2537(5) 0.2527(4) 0.3783(4) 0.0245(14) Uani 1 1 d . . .
H7A H 0.2326 0.3030 0.4010 0.029 Uiso 1 1 calc R . .
H7B H 0.3120 0.2684 0.3875 0.029 Uiso 1 1 calc R . .
C8 C 0.1971(4) 0.2454(4) 0.2834(4) 0.0226(14) Uani 1 1 d . . .
C9 C 0.4160(4) -0.0253(4) 0.5534(4) 0.0226(14) Uani 1 1 d . . .
H9A H 0.4663 0.0130 0.5649 0.027 Uiso 1 1 calc R . .
H9B H 0.4212 -0.0491 0.6074 0.027 Uiso 1 1 calc R . .
C10 C 0.4150(4) -0.1058(4) 0.4974(4) 0.0217(13) Uani 1 1 d . . .
C11 C 0.1054(4) 0.0200(4) 0.4879(4) 0.0221(14) Uani 1 1 d . . .
H11C H 0.0849 -0.0363 0.4546 0.026 Uiso 1 1 calc R . .
H11D H 0.1220 0.0045 0.5472 0.026 Uiso 1 1 calc R . .
C12 C 0.0334(4) 0.0896(4) 0.4590(4) 0.0196(13) Uani 1 1 d . . .

loop_
_atom_site_aniso_label
_atom_site_aniso_U_11
_atom_site_aniso_U_22
_atom_site_aniso_U_33
_atom_site_aniso_U_23
_atom_site_aniso_U_13
_atom_site_aniso_U_12
U1 0.02210(14) 0.01817(13) 0.01858(13) -0.00001(9) 0.00896(10) -0.00121(9)
U2 0.0255(2) 0.02011(18) 0.01972(17) 0.000 0.01003(14) 0.000
O1 0.028(3) 0.023(2) 0.022(2) 0.0004(19) 0.0099(19) 0.000(2)
O2 0.020(2) 0.028(2) 0.024(2) -0.0033(19) 0.0067(19) -0.0016(19)
O3 0.030(3) 0.022(2) 0.019(2) 0.0044(18) 0.0066(19) -0.0039(19)
O4 0.030(3) 0.025(2) 0.017(2) -0.0007(19) 0.0073(19) -0.005(2)
O5 0.030(3) 0.020(2) 0.021(2) -0.0025(18) 0.009(2) 0.0060(19)
O6 0.025(2) 0.022(2) 0.016(2) -0.0021(17) 0.0062(18) 0.0017(19)
O7 0.021(2) 0.026(2) 0.021(2) 0.0019(19) 0.0090(18) 0.0032(19)
O8 0.024(2) 0.020(2) 0.019(2) 0.0008(18) 0.0080(19) 0.0051(18)
O9 0.028(3) 0.025(2) 0.022(2) 0.0006(18) 0.007(2) 0.0006(19)
O10 0.046(4) 0.013(3) 0.029(3) 0.000 0.025(3) 0.000
O11 0.030(3) 0.025(2) 0.020(2) 0.0026(18) 0.011(2) 0.0049(19)
O12 0.045(3) 0.022(2) 0.019(2) 0.0029(19) 0.012(2) -0.009(2)
O13 0.052(5) 0.028(4) 0.033(4) 0.000 0.026(3) 0.000
O14 0.032(3) 0.019(2) 0.030(2) 0.0017(19) 0.012(2) -0.003(2)
O15 0.031(3) 0.027(3) 0.041(3) -0.003(2) 0.018(2) -0.003(2)
C1 0.028(4) 0.016(3) 0.018(3) -0.003(2) 0.011(3) -0.005(3)
C2 0.018(3) 0.024(3) 0.023(3) -0.002(3) 0.009(3) -0.002(3)
C3 0.019(3) 0.022(3) 0.020(3) -0.003(3) 0.007(3) 0.005(3)
C4 0.025(4) 0.018(3) 0.026(3) 0.001(3) 0.010(3) 0.002(3)
C5 0.021(3) 0.021(3) 0.021(3) -0.002(3) 0.009(3) 0.000(3)
C6 0.023(3) 0.021(3) 0.019(3) -0.002(3) 0.011(3) -0.001(3)
C7 0.029(4) 0.026(3) 0.017(3) -0.001(3) 0.009(3) -0.005(3)
C8 0.020(3) 0.023(3) 0.028(3) 0.001(3) 0.012(3) 0.000(3)
C9 0.023(4) 0.025(3) 0.018(3) 0.000(3) 0.007(3) 0.001(3)
C10 0.022(3) 0.026(3) 0.022(3) 0.000(3) 0.014(3) -0.003(3)
C11 0.022(4) 0.022(3) 0.023(3) 0.002(3) 0.011(3) -0.001(3)
C12 0.017(3) 0.019(3) 0.027(3) 0.003(3) 0.014(3) -0.001(3)

loop_
_atom_type_symbol
_atom_type_description
_atom_type_scat_dispersion_real
_atom_type_scat_dispersion_imag
_atom_type_scat_source
C C 0.0033 0.0016 'International Tables Vol C Tables 4.2.6.8 and 6.1.1.4'
H H 0.0000 0.0000 'International Tables Vol C Tables 4.2.6.8 and 6.1.1.4'
O O 0.0106 0.0060 'International Tables Vol C Tables 4.2.6.8 and 6.1.1.4'
U U -9.6767 9.6646 'International Tables Vol C Tables 4.2.6.8 and 6.1.1.4'

loop_
_geom_angle_atom_site_label_1
_geom_angle_atom_site_label_2
_geom_angle_atom_site_label_3
_geom_angle
_geom_angle_site_symmetry_1
_geom_angle_site_symmetry_3
_geom_angle_publ_flag
O2 U1 O1 178.59(19) . . ?
O2 U1 O4 93.88(17) . . ?
O1 U1 O4 87.51(17) . . ?
O2 U1 O3 88.42(17) . . ?
O1 U1 O3 92.20(17) . . ?
O4 U1 O3 53.28(14) . . ?
O2 U1 O5 91.08(17) . 4 ?
O1 U1 O5 89.71(17) . 4 ?
O4 U1 O5 67.02(13) . 4 ?
O3 U1 O5 120.09(13) . 4 ?
O2 U1 O8 93.12(17) . 2 ?
O1 U1 O8 85.96(17) . 2 ?
O4 U1 O8 119.01(13) . 2 ?
O3 U1 O8 66.48(13) . 2 ?
O5 U1 O8 172.34(13) 4 2 ?
O2 U1 O6 91.67(17) . 4 ?
O1 U1 O6 87.89(16) . 4 ?
O4 U1 O6 119.23(13) . 4 ?
O3 U1 O6 172.49(13) . 4 ?
O5 U1 O6 52.40(13) 4 4 ?
O8 U1 O6 121.00(13) 2 4 ?
O2 U1 O7 89.79(16) . 2 ?
O1 U1 O7 88.80(17) . 2 ?
O4 U1 O7 170.55(13) . 2 ?
O3 U1 O7 118.23(13) . 2 ?
O5 U1 O7 121.67(13) 4 2 ?
O8 U1 O7 52.00(13) 2 2 ?
O6 U1 O7 69.28(13) 4 2 ?
O9 U2 O9 179.8(3) 2_556 . ?
O9 U2 O12 94.07(17) 2_556 2_556 ?
O9 U2 O12 85.77(17) . 2_556 ?
O9 U2 O12 85.77(17) 2_556 . ?
O9 U2 O12 94.07(17) . . ?
O12 U2 O12 75.4(2) 2_556 . ?
O9 U2 O11 91.34(17) 2_556 2_556 ?
O9 U2 O11 88.73(17) . 2_556 ?
O12 U2 O11 72.99(15) 2_556 2_556 ?
O12 U2 O11 147.95(15) . 2_556 ?
O9 U2 O11 88.73(17) 2_556 . ?
O9 U2 O11 91.34(17) . . ?
O12 U2 O11 147.95(15) 2_556 . ?
O12 U2 O11 72.99(15) . . ?
O11 U2 O11 138.9(2) 2_556 . ?
O9 U2 O10 90.10(13) 2_556 . ?
O9 U2 O10 90.10(13) . . ?
O12 U2 O10 142.31(11) 2_556 . ?
O12 U2 O10 142.31(11) . . ?
O11 U2 O10 69.47(10) 2_556 . ?
O11 U2 O10 69.47(10) . . ?
C8 O3 U1 92.2(4) . . ?
C8 O4 U1 93.8(4) . . ?
C10 O5 U1 94.5(4) . 4_545 ?
C10 O6 U1 94.1(3) . 4_545 ?
C12 O7 U1 93.0(3) . 2 ?
C12 O8 U1 95.4(3) . 2 ?
U2 O10 H10 130.8 . . ?
U2 O11 H11A 121.5 . . ?
U2 O11 H11B 129.4 . . ?
H11A O11 H11B 108.8 . . ?
U2 O12 H12A 126.7 . . ?
U2 O12 H12B 129.5 . . ?
H12A O12 H12B 100.7 . . ?
H14A O14 H14B 112.9 . . ?
H15A O15 H15B 110.4 . . ?
C2 C1 C6 119.4(5) . . ?
C2 C1 C7 121.3(6) . . ?
C6 C1 C7 119.3(6) . . ?
C1 C2 C3 121.0(6) . . ?
C1 C2 H2 119.5 . . ?
C3 C2 H2 119.5 . . ?
C2 C3 C4 119.0(6) . . ?
C2 C3 C9 122.0(6) . . ?
C4 C3 C9 118.9(6) . . ?
C5 C4 C3 119.9(6) . . ?
C5 C4 H4 120.1 . . ?
C3 C4 H4 120.1 . . ?
C4 C5 C6 120.6(6) . . ?
C4 C5 C11 117.0(5) . . ?
C6 C5 C11 122.4(5) . . ?
C5 C6 C1 120.0(6) . . ?
C5 C6 H6 120.0 . . ?
C1 C6 H6 120.0 . . ?
C8 C7 C1 114.0(5) . . ?
C8 C7 H7A 108.7 . . ?
C1 C7 H7A 108.7 . . ?
C8 C7 H7B 108.7 . . ?
C1 C7 H7B 108.7 . . ?
H7A C7 H7B 107.6 . . ?
O4 C8 O3 120.6(6) . . ?
O4 C8 C7 118.6(5) . . ?
O3 C8 C7 120.7(5) . . ?
C10 C9 C3 112.3(5) . . ?
C10 C9 H9A 109.1 . . ?
C3 C9 H9A 109.1 . . ?
C10 C9 H9B 109.1 . . ?
C3 C9 H9B 109.1 . . ?
H9A C9 H9B 107.9 . . ?
O6 C10 O5 119.0(5) . . ?
O6 C10 C9 120.0(5) . . ?
O5 C10 C9 121.0(5) . . ?
C12 C11 C5 112.6(5) . . ?
C12 C11 H11C 109.1 . . ?
C5 C11 H11C 109.1 . . ?
C12 C11 H11D 109.1 . . ?
C5 C11 H11D 109.1 . . ?
H11C C11 H11D 107.8 . . ?
O7 C12 O8 119.1(5) . . ?
O7 C12 C11 121.2(5) . . ?
O8 C12 C11 119.6(5) . . ?

loop_
_geom_bond_atom_site_label_1
_geom_bond_atom_site_label_2
_geom_bond_distance
_geom_bond_site_symmetry_2
_geom_bond_publ_flag
U1 O2 1.746(4) . ?
U1 O1 1.769(4) . ?
U1 O4 2.427(4) . ?
U1 O3 2.458(4) . ?
U1 O5 2.467(4) 4 ?
U1 O8 2.471(4) 2 ?
U1 O6 2.478(4) 4 ?
U1 O7 2.523(4) 2 ?
U2 O9 1.751(4) 2_556 ?
U2 O9 1.751(4) . ?
U2 O12 2.383(4) 2_556 ?
U2 O12 2.383(4) . ?
U2 O11 2.403(4) 2_556 ?
U2 O11 2.403(4) . ?
U2 O10 2.455(6) . ?
O3 C8 1.263(7) . ?
O4 C8 1.258(7) . ?
O5 C10 1.268(7) . ?
O5 U1 2.467(4) 4_545 ?
O6 C10 1.265(7) . ?
O6 U1 2.478(4) 4_545 ?
O7 C12 1.268(7) . ?
O7 U1 2.523(4) 2 ?
O8 C12 1.271(7) . ?
O8 U1 2.471(4) 2 ?
O10 H10 0.9835 . ?
O11 H11A 0.8255 . ?
O11 H11B 0.9322 . ?
O12 H12A 0.8539 . ?
O12 H12B 0.9891 . ?
O13 H13 0.9157 . ?
O14 H14A 0.8893 . ?
O14 H14B 0.8004 . ?
O15 H15A 0.9080 . ?
O15 H15B 0.9437 . ?
C1 C2 1.384(8) . ?
C1 C6 1.399(8) . ?
C1 C7 1.517(8) . ?
C2 C3 1.389(8) . ?
C2 H2 0.9300 . ?
C3 C4 1.407(9) . ?
C3 C9 1.516(8) . ?
C4 C5 1.382(8) . ?
C4 H4 0.9300 . ?
C5 C6 1.383(8) . ?
C5 C11 1.526(8) . ?
C6 H6 0.9300 . ?
C7 C8 1.514(9) . ?
C7 H7A 0.9700 . ?
C7 H7B 0.9700 . ?
C9 C10 1.511(8) . ?
C9 H9A 0.9700 . ?
C9 H9B 0.9700 . ?
C11 C12 1.499(8) . ?
C11 H11C 0.9700 . ?
C11 H11D 0.9700 . ?

loop_
_geom_hbond_atom_site_label_D
_geom_hbond_atom_site_label_H
_geom_hbond_atom_site_label_A
_geom_hbond_distance_DH
_geom_hbond_distance_HA
_geom_hbond_distance_DA
_geom_hbond_angle_DHA
_geom_hbond_site_symmetry_A
O10 H10 O8 0.98 1.87 2.820(5) 160.8 6_556
O11 H11A O7 0.83 1.95 2.775(5) 174.2 .
O11 H11B O14 0.93 1.76 2.675(6) 164.7 .
O12 H12A O6 0.85 1.88 2.694(6) 158.9 3_455
O12 H12B O15 0.99 1.67 2.629(6) 161.0 .
O13 H13 O1 0.92 1.92 2.831(6) 177.4 .
O14 H14A O3 0.89 2.08 2.830(6) 141.7 6_556
O14 H14B O5 0.80 2.20 2.971(6) 161.6 6_556
O15 H15A O13 0.91 2.01 2.848(6) 153.5 5_566
O15 H15B O14 0.94 1.98 2.893(6) 161.6 4_556
